data_7157629
loop_
_publ_author_name
'Braire, Julien'
'Dorcet, Vincent'
'Vidal, Jo\"elle'
'Lalli, Claudia'
'Carreaux, Fran\,cois'

_publ_section_title
;
 BINOL derivatives-catalysed enantioselective allylboration of isatins:
 application to the synthesis of (R)-chimonamidine.
;
_journal_issue 31
_journal_name_full 'Organic &amp; biomolecular chemistry'
_journal_page_first 6042
_journal_page_last 6046
_journal_paper_doi 10.1039/d0ob01386b
_journal_volume 18
_journal_year 2020
_chemical_absolute_configuration rm/ad/rmad/syn/unk/.
_chemical_compound_source 'synthesis as described'
_chemical_formula_moiety 'C11 H11 N O2'
_chemical_formula_sum 'C11 H11 N O2'
_chemical_formula_weight 189.21
_space_group_crystal_system orthorhombic
_space_group_IT_number 19
_space_group_name_Hall 'P 2ac 2ab'
_space_group_name_H-M_alt 'P 21 21 21'
_atom_sites_solution_hydrogens mixed
_atom_sites_solution_primary dual
_atom_sites_solution_secondary difmap
_audit_update_record
;
2019-10-01 deposited with the CCDC.	2020-07-28 downloaded from the CCDC.
;
_cell_angle_alpha 90
_cell_angle_beta 90
_cell_angle_gamma 90
_cell_formula_units_Z 4
_cell_length_a 7.5291(8)
_cell_length_b 7.4902(8)
_cell_length_c 17.0281(19)
_cell_measurement_reflns_used 6696
_cell_measurement_temperature 150(2)
_cell_measurement_theta_max 74.1041
_cell_measurement_theta_min 5.1951
_cell_measurement_wavelength 0.71073
_cell_volume 960.29(18)
_computing_cell_refinement 'APEX3 (Bruker, 2015)'
_computing_data_collection 'SAINT (Bruker, 2014)'
_computing_data_reduction 'SAINT (Bruker, 2014)'
_computing_molecular_graphics 'SXGRAPH (L. Farrugia, 1999), Mercury (CSD, 2016)'
_computing_publication_material 'CRYSCALC (T. Roisnel, local program, 2019)'
_computing_structure_refinement 'SHELXL-2017_1 (Sheldrick, 2017)'
_computing_structure_solution 'SHELXT (Sheldrick, 2015)'
_diffrn_ambient_temperature 150(2)
_diffrn_detector '(CMOS) PHOTON 100'
_diffrn_detector_area_resol_mean 10.4167
_diffrn_measured_fraction_theta_full 0.981
_diffrn_measured_fraction_theta_max 0.981
_diffrn_measurement_device_type 'D8 VENTURE Bruker AXS'
_diffrn_measurement_method 'rotation images'
_diffrn_radiation_monochromator 'multilayer monochromator'
_diffrn_radiation_probe x-ray
_diffrn_radiation_source 'Incoatec microfocus sealed tube'
_diffrn_radiation_type CuK\a
_diffrn_radiation_wavelength 1.54178
_diffrn_reflns_av_R_equivalents 0.0430
_diffrn_reflns_av_unetI/netI 0.0361
_diffrn_reflns_limit_h_max 9
_diffrn_reflns_limit_h_min -9
_diffrn_reflns_limit_k_max 9
_diffrn_reflns_limit_k_min -8
_diffrn_reflns_limit_l_max 21
_diffrn_reflns_limit_l_min -18
_diffrn_reflns_number 7285
_diffrn_reflns_theta_full 67.684
_diffrn_reflns_theta_max 74.104
_diffrn_reflns_theta_min 6.456
_diffrn_source_current 1.0
_diffrn_source_voltage 50.0
_exptl_absorpt_coefficient_mu 0.740
_exptl_absorpt_correction_T_max 0.862
_exptl_absorpt_correction_T_min 0.586
_exptl_absorpt_correction_type multi-scan
_exptl_absorpt_process_details
;
  [Sheldrick, G.M. (2014). SADABS Bruker AXS Inc., Madison, Wisconsin, USA]
;
_exptl_crystal_colour colourless
_exptl_crystal_density_diffrn 1.309
_exptl_crystal_description stick
_exptl_crystal_F_000 400
_exptl_crystal_size_max 0.600
_exptl_crystal_size_mid 0.270
_exptl_crystal_size_min 0.200
_refine_diff_density_max 0.298
_refine_diff_density_min -0.320
_refine_diff_density_rms 0.083
_refine_ls_abs_structure_details
;
Flack x determined using 751 quotients [(I+)-(I-)]/[(I+)+(I-)]
(Parsons, Flack and Wagner, Acta Cryst. B69 (2013) 249-259).
;
_refine_ls_abs_structure_Flack 0.00(12)
_refine_ls_extinction_coef 0.068(9)
_refine_ls_extinction_method 'SHELXL-2017_1 (Sheldrick 2017)'
_refine_ls_goodness_of_fit_ref 1.146
_refine_ls_hydrogen_treatment mixed
_refine_ls_matrix_type full
_refine_ls_number_parameters 134
_refine_ls_number_reflns 1916
_refine_ls_number_restraints 0
_refine_ls_restrained_S_all 1.146
_refine_ls_R_factor_all 0.0385
_refine_ls_R_factor_gt 0.0376
_refine_ls_shift/su_max 0.002
_refine_ls_shift/su_mean 0.000
_refine_ls_structure_factor_coef Fsqd
_refine_ls_weighting_details 'w=1/[\s^2^(Fo^2^)+(0.0660P)^2^+0.1138P] where P=(Fo^2^+2Fc^2^)/3'
_refine_ls_weighting_scheme calc
_refine_ls_wR_factor_gt 0.1034
_refine_ls_wR_factor_ref 0.1042
_reflns_Friedel_coverage 0.688
_reflns_Friedel_fraction_full 0.989
_reflns_Friedel_fraction_max 0.985
_reflns_number_gt 1865
_reflns_number_total 1916
_reflns_threshold_expression >2sigma(I)
_cod_data_source_file d0ob01386b2.cif
_cod_data_source_block JBR380P01
_cod_depositor_comments 'Adding full bibliography for 7157629--7157630.cif.'
_cod_database_code 7157629

loop_
_space_group_symop_operation_xyz
'x, y, z'
'-x+1/2, -y, z+1/2'
'-x, y+1/2, -z+1/2'
'x+1/2, -y+1/2, -z'

loop_
_atom_site_label
_atom_site_type_symbol
_atom_site_fract_x
_atom_site_fract_y
_atom_site_fract_z
_atom_site_U_iso_or_equiv
_atom_site_adp_type
_atom_site_occupancy
_atom_site_site_symmetry_order
_atom_site_calc_flag
_atom_site_refinement_flags_posn
_atom_site_refinement_flags_adp
_atom_site_refinement_flags_occupancy
_atom_site_disorder_assembly
_atom_site_disorder_group
C1 C 0.8784(2) 0.6703(3) 0.42485(11) 0.0199(5) Uani 1 1 d . . . . .
C2 C 0.8610(3) 0.8040(3) 0.48008(12) 0.0256(5) Uani 1 1 d . . . . .
H2 H 0.871165 0.926522 0.466420 0.031 Uiso 1 1 calc R U . . .
C3 C 0.8275(3) 0.7493(3) 0.55746(12) 0.0305(6) Uani 1 1 d . . . . .
H3 H 0.812997 0.837253 0.597145 0.037 Uiso 1 1 calc R U . . .
C4 C 0.8151(3) 0.5712(3) 0.57751(12) 0.0301(5) Uani 1 1 d . . . . .
H4 H 0.794804 0.538613 0.630674 0.036 Uiso 1 1 calc R U . . .
C5 C 0.8322(3) 0.4383(3) 0.52035(11) 0.0247(5) Uani 1 1 d . . . . .
H5 H 0.822414 0.315601 0.533749 0.030 Uiso 1 1 calc R U . . .
C6 C 0.8639(2) 0.4909(3) 0.44348(10) 0.0189(5) Uani 1 1 d . . . . .
C7 C 0.8880(2) 0.3805(3) 0.37044(11) 0.0174(4) Uani 1 1 d . . . . .
C8 C 0.9248(2) 0.5279(3) 0.30850(11) 0.0176(4) Uani 1 1 d . . . . .
C9 C 0.7245(2) 0.2686(3) 0.34752(12) 0.0209(4) Uani 1 1 d . . . . .
H9A H 0.748126 0.210384 0.296383 0.025 Uiso 1 1 calc R U . . .
H9B H 0.708354 0.173100 0.387060 0.025 Uiso 1 1 calc R U . . .
C10 C 0.5553(3) 0.3722(3) 0.34124(13) 0.0252(5) Uani 1 1 d . . . . .
H10 H 0.523093 0.445489 0.384496 0.030 Uiso 1 1 calc R U . . .
C11 C 0.4478(3) 0.3696(3) 0.28060(14) 0.0319(5) Uani 1 1 d . . . . .
H11A H 0.475422 0.297932 0.236206 0.038 Uiso 1 1 calc R U . . .
H11B H 0.342477 0.439352 0.281067 0.038 Uiso 1 1 calc R U . . .
N1 N 0.9145(2) 0.6879(2) 0.34334(9) 0.0204(4) Uani 1 1 d . . . . .
H1N H 0.937(3) 0.786(4) 0.3193(15) 0.024 Uiso 1 1 d . U . . .
O1 O 0.96210(17) 0.50074(19) 0.23869(8) 0.0220(4) Uani 1 1 d . . . . .
O2 O 1.04004(17) 0.2697(2) 0.37794(8) 0.0228(4) Uani 1 1 d . . . . .
H2O H 1.040(4) 0.192(4) 0.3398(16) 0.027 Uiso 1 1 d . U . . .

loop_
_atom_site_aniso_label
_atom_site_aniso_U_11
_atom_site_aniso_U_22
_atom_site_aniso_U_33
_atom_site_aniso_U_23
_atom_site_aniso_U_13
_atom_site_aniso_U_12
C1 0.0171(8) 0.0220(11) 0.0206(9) -0.0003(8) 0.0003(6) -0.0015(7)
C2 0.0278(9) 0.0200(11) 0.0289(10) -0.0054(8) 0.0021(8) -0.0047(8)
C3 0.0292(10) 0.0366(13) 0.0257(10) -0.0121(9) 0.0067(8) -0.0104(9)
C4 0.0297(11) 0.0406(14) 0.0202(9) -0.0040(9) 0.0050(8) -0.0112(9)
C5 0.0260(10) 0.0258(11) 0.0223(9) 0.0021(8) 0.0021(8) -0.0056(8)
C6 0.0156(8) 0.0213(11) 0.0199(9) -0.0010(8) 0.0000(6) -0.0008(7)
C7 0.0154(8) 0.0148(9) 0.0219(9) 0.0012(7) 0.0002(6) 0.0017(6)
C8 0.0140(8) 0.0180(10) 0.0210(9) 0.0013(7) -0.0015(6) 0.0001(7)
C9 0.0197(8) 0.0136(10) 0.0294(9) -0.0011(7) 0.0000(7) -0.0018(7)
C10 0.0196(9) 0.0232(11) 0.0330(10) -0.0028(8) 0.0026(8) 0.0003(8)
C11 0.0229(10) 0.0325(13) 0.0405(11) 0.0031(10) -0.0035(8) 0.0014(8)
N1 0.0264(7) 0.0143(9) 0.0204(8) 0.0010(6) 0.0012(6) -0.0029(6)
O1 0.0254(7) 0.0206(8) 0.0199(6) -0.0004(5) 0.0019(5) 0.0000(6)
O2 0.0191(6) 0.0233(8) 0.0258(7) -0.0018(6) -0.0028(5) 0.0072(5)

loop_
_atom_type_symbol
_atom_type_description
_atom_type_scat_dispersion_real
_atom_type_scat_dispersion_imag
_atom_type_scat_source
C C 0.0181 0.0091 'International Tables Vol C Tables 4.2.6.8 and 6.1.1.4'
H H 0.0000 0.0000 'International Tables Vol C Tables 4.2.6.8 and 6.1.1.4'
N N 0.0311 0.0180 'International Tables Vol C Tables 4.2.6.8 and 6.1.1.4'
O O 0.0492 0.0322 'International Tables Vol C Tables 4.2.6.8 and 6.1.1.4'

loop_
_geom_angle_atom_site_label_1
_geom_angle_atom_site_label_2
_geom_angle_atom_site_label_3
_geom_angle
_geom_angle_site_symmetry_1
_geom_angle_site_symmetry_3
_geom_angle_publ_flag
C2 C1 C6 122.72(18) . . ?
C2 C1 N1 128.08(19) . . ?
C6 C1 N1 109.20(17) . . ?
C1 C2 C3 116.4(2) . . ?
C1 C2 H2 121.8 . . ?
C3 C2 H2 121.8 . . ?
C4 C3 C2 121.8(2) . . ?
C4 C3 H3 119.1 . . ?
C2 C3 H3 119.1 . . ?
C3 C4 C5 120.64(19) . . ?
C3 C4 H4 119.7 . . ?
C5 C4 H4 119.7 . . ?
C6 C5 C4 118.1(2) . . ?
C6 C5 H5 121.0 . . ?
C4 C5 H5 121.0 . . ?
C1 C6 C5 120.34(19) . . ?
C1 C6 C7 109.55(16) . . ?
C5 C6 C7 130.12(19) . . ?
O2 C7 C6 110.13(14) . . ?
O2 C7 C9 110.45(16) . . ?
C6 C7 C9 114.35(15) . . ?
O2 C7 C8 109.46(14) . . ?
C6 C7 C8 101.07(15) . . ?
C9 C7 C8 110.97(15) . . ?
O1 C8 N1 125.83(18) . . ?
O1 C8 C7 125.17(17) . . ?
N1 C8 C7 108.98(15) . . ?
C10 C9 C7 114.66(16) . . ?
C10 C9 H9A 108.6 . . ?
C7 C9 H9A 108.6 . . ?
C10 C9 H9B 108.6 . . ?
C7 C9 H9B 108.6 . . ?
H9A C9 H9B 107.6 . . ?
C11 C10 C9 125.0(2) . . ?
C11 C10 H10 117.5 . . ?
C9 C10 H10 117.5 . . ?
C10 C11 H11A 120.0 . . ?
C10 C11 H11B 120.0 . . ?
H11A C11 H11B 120.0 . . ?
C8 N1 C1 111.16(17) . . ?
C8 N1 H1N 123.0(17) . . ?
C1 N1 H1N 125.6(17) . . ?
C7 O2 H2O 108.9(18) . . ?

loop_
_geom_bond_atom_site_label_1
_geom_bond_atom_site_label_2
_geom_bond_distance
_geom_bond_site_symmetry_2
_geom_bond_publ_flag
C1 C2 1.380(3) . ?
C1 C6 1.385(3) . ?
C1 N1 1.421(2) . ?
C2 C3 1.403(3) . ?
C2 H2 0.9500 . ?
C3 C4 1.380(4) . ?
C3 H3 0.9500 . ?
C4 C5 1.398(3) . ?
C4 H4 0.9500 . ?
C5 C6 1.388(3) . ?
C5 H5 0.9500 . ?
C6 C7 1.505(3) . ?
C7 O2 1.420(2) . ?
C7 C9 1.540(3) . ?
C7 C8 1.552(3) . ?
C8 O1 1.238(2) . ?
C8 N1 1.339(3) . ?
C9 C10 1.495(3) . ?
C9 H9A 0.9900 . ?
C9 H9B 0.9900 . ?
C10 C11 1.312(3) . ?
C10 H10 0.9500 . ?
C11 H11A 0.9500 . ?
C11 H11B 0.9500 . ?
N1 H1N 0.86(3) . ?
O2 H2O 0.87(3) . ?

loop_
_geom_torsion_atom_site_label_1
_geom_torsion_atom_site_label_2
_geom_torsion_atom_site_label_3
_geom_torsion_atom_site_label_4
_geom_torsion
_geom_torsion_site_symmetry_1
_geom_torsion_site_symmetry_2
_geom_torsion_site_symmetry_3
_geom_torsion_site_symmetry_4
_geom_torsion_publ_flag
C6 C1 C2 C3 0.0(3) . . . . ?
N1 C1 C2 C3 -179.09(19) . . . . ?
C1 C2 C3 C4 0.9(3) . . . . ?
C2 C3 C4 C5 -1.3(3) . . . . ?
C3 C4 C5 C6 0.7(3) . . . . ?
C2 C1 C6 C5 -0.6(3) . . . . ?
N1 C1 C6 C5 178.71(17) . . . . ?
C2 C1 C6 C7 179.58(17) . . . . ?
N1 C1 C6 C7 -1.2(2) . . . . ?
C4 C5 C6 C1 0.2(3) . . . . ?
C4 C5 C6 C7 179.99(18) . . . . ?
C1 C6 C7 O2 117.57(17) . . . . ?
C5 C6 C7 O2 -62.3(3) . . . . ?
C1 C6 C7 C9 -117.37(18) . . . . ?
C5 C6 C7 C9 62.8(3) . . . . ?
C1 C6 C7 C8 1.89(17) . . . . ?
C5 C6 C7 C8 -177.95(19) . . . . ?
O2 C7 C8 O1 60.1(2) . . . . ?
C6 C7 C8 O1 176.28(17) . . . . ?
C9 C7 C8 O1 -62.1(2) . . . . ?
O2 C7 C8 N1 -118.23(16) . . . . ?
C6 C7 C8 N1 -2.05(17) . . . . ?
C9 C7 C8 N1 119.61(16) . . . . ?
O2 C7 C9 C10 177.67(15) . . . . ?
C6 C7 C9 C10 52.8(2) . . . . ?
C8 C7 C9 C10 -60.7(2) . . . . ?
C7 C9 C10 C11 128.3(2) . . . . ?
O1 C8 N1 C1 -176.80(16) . . . . ?
C7 C8 N1 C1 1.5(2) . . . . ?
C2 C1 N1 C8 178.95(18) . . . . ?
C6 C1 N1 C8 -0.3(2) . . . . ?
